data_4108031
loop_
_publ_author_name
'Guillermo M\'inguez Espallargas'
'Lee Brammer'
'David R. Allan'
'Colin R. Pulham'
'Neil Robertson'
'John E. Warren'

_publ_section_title
;
 Noncovalent Interactions under Extreme Conditions: High-Pressure and
 Low-Temperature Diffraction Studies of the Isostructural Metal-Organic
 Networks (4-Chloropyridinium)2[CoX4] (X = Cl, Br)
;
_journal_name_full 'Journal of the American Chemical Society'
_journal_page_first 9058
_journal_page_last 9071
_journal_paper_doi 10.1021/ja8010868
_journal_volume 130
_journal_year 2008
_chemical_formula_moiety '2(C5 H5 Cl N), Br4 Co'
_chemical_formula_sum 'C10 H10 Br4 Cl2 Co N2'
_chemical_formula_weight 607.67
_chemical_name_systematic
; 
 ? 
;
_space_group_IT_number 15
_symmetry_cell_setting monoclinic
_symmetry_space_group_name_Hall '-C 2yc'
_symmetry_space_group_name_H-M 'C 1 2/c 1'
_atom_sites_solution_hydrogens geom
_atom_sites_solution_primary direct
_atom_sites_solution_secondary difmap
_audit_creation_method SHELXL-97
_cell_angle_alpha 90.00
_cell_angle_beta 100.129(3)
_cell_angle_gamma 90.00
_cell_formula_units_Z 4
_cell_length_a 17.2461(9)
_cell_length_b 7.4589(4)
_cell_length_c 13.9154(8)
_cell_measurement_reflns_used 6225
_cell_measurement_temperature 210(2)
_cell_measurement_theta_max 30.33
_cell_measurement_theta_min 2.97
_cell_volume 1762.14(17)
_computing_cell_refinement 'Bruker SMART'
_computing_data_collection 'Bruker SMART'
_computing_data_reduction 'Bruker SAINT'
_computing_molecular_graphics 'Bruker SHELXTL'
_computing_publication_material 'Bruker SHELXTL'
_computing_structure_refinement 'SHELXL-97 (Sheldrick, 1997)'
_computing_structure_solution 'SHELXS-97 (Sheldrick, 1990)'
_diffrn_ambient_temperature 210(2)
_diffrn_measured_fraction_theta_full 0.996
_diffrn_measured_fraction_theta_max 0.996
_diffrn_measurement_device_type 'CCD area detector'
_diffrn_measurement_method 'phi and omega scans'
_diffrn_radiation_monochromator graphite
_diffrn_radiation_source 'fine-focus sealed tube'
_diffrn_radiation_type MoK\a
_diffrn_radiation_wavelength 0.71073
_diffrn_reflns_av_R_equivalents 0.0222
_diffrn_reflns_av_sigmaI/netI 0.0177
_diffrn_reflns_limit_h_max 24
_diffrn_reflns_limit_h_min -24
_diffrn_reflns_limit_k_max 10
_diffrn_reflns_limit_k_min -8
_diffrn_reflns_limit_l_max 19
_diffrn_reflns_limit_l_min -17
_diffrn_reflns_number 13048
_diffrn_reflns_theta_full 30.56
_diffrn_reflns_theta_max 30.56
_diffrn_reflns_theta_min 2.40
_exptl_absorpt_coefficient_mu 10.334
_exptl_absorpt_correction_T_max 0.2577
_exptl_absorpt_correction_T_min 0.1535
_exptl_absorpt_correction_type multi-scan
_exptl_absorpt_process_details sadabs
_exptl_crystal_colour blue
_exptl_crystal_density_diffrn 2.291
_exptl_crystal_description block
_exptl_crystal_F_000 1140
_exptl_crystal_size_max 0.29
_exptl_crystal_size_mid 0.20
_exptl_crystal_size_min 0.18
_refine_diff_density_max 1.729
_refine_diff_density_min -1.542
_refine_diff_density_rms 0.102
_refine_ls_extinction_method none
_refine_ls_goodness_of_fit_ref 1.555
_refine_ls_hydrogen_treatment constr
_refine_ls_matrix_type full
_refine_ls_number_parameters 87
_refine_ls_number_reflns 2699
_refine_ls_number_restraints 0
_refine_ls_restrained_S_all 1.555
_refine_ls_R_factor_all 0.0357
_refine_ls_R_factor_gt 0.0280
_refine_ls_shift/su_max 0.001
_refine_ls_shift/su_mean 0.000
_refine_ls_structure_factor_coef Fsqd
_refine_ls_weighting_details 'calc w=1/[\s^2^(Fo^2^)+(0.0284P)^2^+0.0000P] where P=(Fo^2^+2Fc^2^)/3'
_refine_ls_weighting_scheme calc
_refine_ls_wR_factor_gt 0.0714
_refine_ls_wR_factor_ref 0.0731
_reflns_number_gt 2293
_reflns_number_total 2699
_reflns_threshold_expression >2sigma(I)
_cod_data_source_file ja8010868-file002_12.cif
_cod_data_source_block ilb866m
_cod_database_code 4108031

loop_
_symmetry_equiv_pos_as_xyz
'x, y, z'
'-x, y, -z+1/2'
'x+1/2, y+1/2, z'
'-x+1/2, y+1/2, -z+1/2'
'-x, -y, -z'
'x, -y, z-1/2'
'-x+1/2, -y+1/2, -z'
'x+1/2, -y+1/2, z-1/2'

loop_
_atom_site_label
_atom_site_type_symbol
_atom_site_fract_x
_atom_site_fract_y
_atom_site_fract_z
_atom_site_U_iso_or_equiv
_atom_site_adp_type
_atom_site_occupancy
_atom_site_symmetry_multiplicity
_atom_site_calc_flag
_atom_site_refinement_flags
Co1 Co 0.5000 0.44846(6) 0.7500 0.02531(11) Uani 1 2 d S
Br1 Br 0.576835(13) 0.65765(4) 0.86103(2) 0.03904(9) Uani 1 1 d .
Br2 Br 0.406884(16) 0.27325(4) 0.81713(2) 0.04113(9) Uani 1 1 d .
N1 N 0.39727(12) 0.8052(3) 0.88483(17) 0.0352(5) Uani 1 1 d .
H1 H 0.4284 0.7608 0.8481 0.042 Uiso 1 1 calc R
C2 C 0.32575(15) 0.8618(4) 0.84270(19) 0.0336(5) Uani 1 1 d .
H2 H 0.3095 0.8505 0.7749 0.040 Uiso 1 1 calc R
C3 C 0.27612(14) 0.9364(3) 0.89871(18) 0.0299(5) Uani 1 1 d .
H3 H 0.2258 0.9772 0.8700 0.036 Uiso 1 1 calc R
C4 C 0.30167(13) 0.9501(3) 0.99821(17) 0.0263(5) Uani 1 1 d .
Cl4 Cl 0.24040(3) 1.04092(9) 1.07003(4) 0.03410(14) Uani 1 1 d .
C5 C 0.37565(15) 0.8871(4) 1.0407(2) 0.0347(5) Uani 1 1 d .
H5 H 0.3929 0.8943 1.1086 0.042 Uiso 1 1 calc R
C6 C 0.42281(15) 0.8140(4) 0.9811(2) 0.0384(6) Uani 1 1 d .
H6 H 0.4731 0.7701 1.0079 0.046 Uiso 1 1 calc R

loop_
_atom_site_aniso_label
_atom_site_aniso_U_11
_atom_site_aniso_U_22
_atom_site_aniso_U_33
_atom_site_aniso_U_23
_atom_site_aniso_U_13
_atom_site_aniso_U_12
Co1 0.0218(2) 0.0243(2) 0.0305(2) 0.000 0.00666(16) 0.000
Br1 0.02134(12) 0.04530(18) 0.04786(17) -0.01755(12) -0.00109(10) 0.00145(10)
Br2 0.03774(15) 0.04442(18) 0.04496(17) 0.00689(12) 0.01756(12) -0.00869(12)
N1 0.0313(10) 0.0316(12) 0.0463(13) 0.0009(10) 0.0167(9) 0.0044(9)
C2 0.0360(13) 0.0365(14) 0.0301(12) 0.0029(10) 0.0109(10) 0.0036(11)
C3 0.0260(11) 0.0306(13) 0.0328(12) 0.0040(10) 0.0046(9) 0.0027(9)
C4 0.0252(11) 0.0223(11) 0.0327(12) 0.0008(9) 0.0085(9) -0.0007(9)
Cl4 0.0330(3) 0.0347(3) 0.0372(3) -0.0028(3) 0.0131(2) 0.0019(2)
C5 0.0310(12) 0.0347(14) 0.0373(14) 0.0013(11) 0.0028(10) 0.0025(10)
C6 0.0253(12) 0.0383(15) 0.0514(16) 0.0014(12) 0.0062(11) 0.0078(11)

loop_
_atom_type_symbol
_atom_type_description
_atom_type_scat_dispersion_real
_atom_type_scat_dispersion_imag
_atom_type_scat_source
C C 0.0033 0.0016 'International Tables Vol C Tables 4.2.6.8 and 6.1.1.4'
H H 0.0000 0.0000 'International Tables Vol C Tables 4.2.6.8 and 6.1.1.4'
N N 0.0061 0.0033 'International Tables Vol C Tables 4.2.6.8 and 6.1.1.4'
Cl Cl 0.1484 0.1585 'International Tables Vol C Tables 4.2.6.8 and 6.1.1.4'
Co Co 0.3494 0.9721 'International Tables Vol C Tables 4.2.6.8 and 6.1.1.4'
Br Br -0.2901 2.4595 'International Tables Vol C Tables 4.2.6.8 and 6.1.1.4'

loop_
_geom_angle_atom_site_label_1
_geom_angle_atom_site_label_2
_geom_angle_atom_site_label_3
_geom_angle
_geom_angle_site_symmetry_1
_geom_angle_site_symmetry_3
Br2 Co1 Br2 113.54(2) . 2_656
Br2 Co1 Br1 115.725(10) . .
Br2 Co1 Br1 105.816(10) 2_656 .
Br2 Co1 Br1 105.816(10) . 2_656
Br2 Co1 Br1 115.725(10) 2_656 2_656
Br1 Co1 Br1 99.71(2) . 2_656
C6 N1 C2 122.7(2) . .
C6 N1 H1 118.7 . .
C2 N1 H1 118.7 . .
N1 C2 C3 119.9(2) . .
N1 C2 H2 120.1 . .
C3 C2 H2 120.1 . .
C2 C3 C4 118.6(2) . .
C2 C3 H3 120.7 . .
C4 C3 H3 120.7 . .
C3 C4 C5 120.6(2) . .
C3 C4 Cl4 119.50(18) . .
C5 C4 Cl4 119.9(2) . .
C6 C5 C4 118.3(3) . .
C6 C5 H5 120.9 . .
C4 C5 H5 120.9 . .
N1 C6 C5 120.0(2) . .
N1 C6 H6 120.0 . .
C5 C6 H6 120.0 . .

loop_
_geom_bond_atom_site_label_1
_geom_bond_atom_site_label_2
_geom_bond_distance
_geom_bond_site_symmetry_2
Co1 Br2 2.3848(4) .
Co1 Br2 2.3848(4) 2_656
Co1 Br1 2.4202(4) .
Co1 Br1 2.4202(4) 2_656
N1 C6 1.336(3) .
N1 C2 1.338(3) .
N1 H1 0.8700 .
C2 C3 1.373(3) .
C2 H2 0.9400 .
C3 C4 1.381(3) .
C3 H3 0.9400 .
C4 C5 1.390(3) .
C4 Cl4 1.716(2) .
C5 C6 1.373(4) .
C5 H5 0.9400 .
C6 H6 0.9400 .

loop_
_geom_torsion_atom_site_label_1
_geom_torsion_atom_site_label_2
_geom_torsion_atom_site_label_3
_geom_torsion_atom_site_label_4
_geom_torsion
C6 N1 C2 C3 1.6(4)
N1 C2 C3 C4 -0.3(4)
C2 C3 C4 C5 -1.0(4)
C2 C3 C4 Cl4 -179.41(18)
C3 C4 C5 C6 1.1(4)
Cl4 C4 C5 C6 179.5(2)
C2 N1 C6 C5 -1.5(4)
C4 C5 C6 N1 0.1(4)
